data_2019100
loop_
_publ_author_name
'Gomes, Ligia R.'
'Low, John Nicolson'
'Borges, Fernanda'
'Cagide, Fernando'

_publ_section_title
;
 Two polymorphs of
 <i>N</i>-(2-methoxyphenyl)-4-oxo-4<i>H</i>-chromone-3-carboxamide
;
_journal_coeditor_code SK3500
_journal_issue 8
_journal_name_full 'Acta Crystallographica Section C'
_journal_page_first 927
_journal_page_last 933
_journal_paper_doi 10.1107/S0108270113017538
_journal_volume 69
_journal_year 2013
_chemical_formula_iupac 'C17 H13 N O4'
_chemical_formula_moiety 'C17 H13 N O4'
_chemical_formula_sum 'C17 H13 N O4'
_chemical_formula_weight 295.28
_chemical_name_systematic
;
<i>N</i>-(2-Methoxyphenyl)-4-oxo-4<i>H</i>-chromone-3-carboxamide
;
_space_group_IT_number 14
_symmetry_cell_setting monoclinic
_symmetry_space_group_name_Hall '-P 2ybc'
_symmetry_space_group_name_H-M 'P 1 21/c 1'
_atom_sites_solution_hydrogens geom
_atom_sites_solution_primary direct
_atom_sites_solution_secondary difmap
_audit_creation_method SHELXL97
_cell_angle_alpha 90.00
_cell_angle_beta 93.545(4)
_cell_angle_gamma 90.00
_cell_formula_units_Z 8
_cell_length_a 8.9867(18)
_cell_length_b 20.669(4)
_cell_length_c 14.856(3)
_cell_measurement_reflns_used 7383
_cell_measurement_temperature 100(2)
_cell_measurement_theta_max 30.1
_cell_measurement_theta_min 2.4
_cell_volume 2754.2(9)
_computing_cell_refinement 'CrystalClear-SM Expert (Rigaku, 2011)'
_computing_data_collection 'CrystalClear-SM Expert (Rigaku, 2011)'
_computing_data_reduction 'CrystalClear-SM Expert (Rigaku, 2011)'
_computing_molecular_graphics
;
PLATON (Spek, 2009) and Mercury (Macrae <i>et al.</i>, 2008)
;
_computing_publication_material
;
OSCAIL (McArdle <i>et al.</i>, 2004) and SHELXL97 (Sheldrick,
2008)
;
_computing_structure_refinement
;
OSCAIL (McArdle <i>et al.</i>, 2004) and SHELXL97 (Sheldrick,
2008)
;
_computing_structure_solution 'SHELXS97 (Sheldrick, 2008)'
_diffrn_ambient_temperature 100
_diffrn_detector_area_resol_mean 28.5714
_diffrn_measured_fraction_theta_full 0.995
_diffrn_measured_fraction_theta_max 0.913
_diffrn_measurement_device 'Rigaku AFC12 (Right): Kappa three-circle'
_diffrn_measurement_device_type 'Rigaku Saturn724+'
_diffrn_measurement_method 'profile data from \w scans'
_diffrn_radiation_monochromator confocal
_diffrn_radiation_type 'Mo K\a'
_diffrn_radiation_wavelength 0.71075
_diffrn_reflns_av_R_equivalents 0.0281
_diffrn_reflns_av_sigmaI/netI 0.0285
_diffrn_reflns_limit_h_max 9
_diffrn_reflns_limit_h_min -12
_diffrn_reflns_limit_k_max 28
_diffrn_reflns_limit_k_min -28
_diffrn_reflns_limit_l_max 20
_diffrn_reflns_limit_l_min -19
_diffrn_reflns_number 24297
_diffrn_reflns_theta_full 25.00
_diffrn_reflns_theta_max 30.14
_diffrn_reflns_theta_min 2.48
_exptl_absorpt_coefficient_mu 0.103
_exptl_absorpt_correction_T_max 0.9949
_exptl_absorpt_correction_T_min 0.9758
_exptl_absorpt_correction_type multi-scan
_exptl_absorpt_process_details '(CrystalClear-SM Expert; Rigaku, 2011)'
_exptl_crystal_colour colourless
_exptl_crystal_density_diffrn 1.424
_exptl_crystal_density_method 'not measured'
_exptl_crystal_description block
_exptl_crystal_F_000 1232
_exptl_crystal_size_max 0.24
_exptl_crystal_size_mid 0.18
_exptl_crystal_size_min 0.05
_refine_diff_density_max 0.339
_refine_diff_density_min -0.256
_refine_ls_extinction_method none
_refine_ls_goodness_of_fit_ref 1.085
_refine_ls_hydrogen_treatment constr
_refine_ls_matrix_type full
_refine_ls_number_parameters 399
_refine_ls_number_reflns 7417
_refine_ls_number_restraints 0
_refine_ls_restrained_S_all 1.085
_refine_ls_R_factor_all 0.0574
_refine_ls_R_factor_gt 0.0508
_refine_ls_shift/su_max 0.001
_refine_ls_shift/su_mean 0.000
_refine_ls_structure_factor_coef Fsqd
_refine_ls_weighting_details 'calc w = 1/[\s^2^(Fo^2^)+(0.0474P)^2^+1.2245P] where P=(Fo^2^+2Fc^2^)/3'
_refine_ls_weighting_scheme calc
_refine_ls_wR_factor_gt 0.1135
_refine_ls_wR_factor_ref 0.1186
_reflns_number_gt 6703
_reflns_number_total 7417
_reflns_threshold_expression I>2\s(I)
_cod_data_source_file sk3500.cif
_cod_data_source_block I
_cod_original_sg_symbol_H-M 'P 21/c'
_cod_database_code 2019100
_cod_database_fobs_code 2019100

loop_
_symmetry_equiv_pos_as_xyz
'x, y, z'
'-x, y+1/2, -z+1/2'
'-x, -y, -z'
'x, -y-1/2, z-1/2'

loop_
_atom_site_type_symbol
_atom_site_label
_atom_site_fract_x
_atom_site_fract_y
_atom_site_fract_z
_atom_site_U_iso_or_equiv
_atom_site_adp_type
_atom_site_calc_flag
_atom_site_refinement_flags
_atom_site_occupancy
_atom_site_symmetry_multiplicity
O O11 0.58072(10) 0.55610(5) 0.16260(6) 0.01977(19) Uani d . 1 1
O O131 0.19155(11) 0.62562(5) 0.25077(6) 0.0238(2) Uani d . 1 1
O O14 0.27278(11) 0.62781(5) -0.02677(6) 0.0232(2) Uani d . 1 1
O O132 -0.05197(11) 0.70644(5) -0.01921(7) 0.0285(2) Uani d . 1 1
N N13 0.08753(12) 0.64098(5) 0.10799(7) 0.0193(2) Uani d . 1 1
H H13 0.1024 0.6347 0.0506 0.023 Uiso d R 1 1
C C14A 0.51381(15) 0.58579(6) 0.00828(9) 0.0185(2) Uani d . 1 1
C C18A 0.61512(15) 0.56094(6) 0.07405(9) 0.0184(2) Uani d . 1 1
C C12 0.44833(14) 0.57823(6) 0.18573(9) 0.0190(2) Uani d . 1 1
H H12 0.4281 0.5762 0.2477 0.023 Uiso calc R 1 1
C C13 0.34071(14) 0.60327(6) 0.12775(9) 0.0181(2) Uani d . 1 1
C C14 0.36595(15) 0.60760(6) 0.03191(9) 0.0185(2) Uani d . 1 1
C C15 0.55592(15) 0.58818(6) -0.08112(9) 0.0217(3) Uani d . 1 1
H H15 0.4887 0.6052 -0.1270 0.026 Uiso calc R 1 1
C C16 0.69393(16) 0.56612(7) -0.10289(9) 0.0239(3) Uani d . 1 1
H H16 0.7214 0.5675 -0.1636 0.029 Uiso calc R 1 1
C C17 0.79343(16) 0.54160(7) -0.03503(10) 0.0242(3) Uani d . 1 1
H H17 0.8888 0.5268 -0.0501 0.029 Uiso calc R 1 1
C C18 0.75513(15) 0.53865(7) 0.05345(9) 0.0217(3) Uani d . 1 1
H H18 0.8228 0.5218 0.0992 0.026 Uiso calc R 1 1
C C131 -0.05113(14) 0.66753(6) 0.12815(9) 0.0188(2) Uani d . 1 1
C C132 -0.12700(15) 0.70253(7) 0.05784(9) 0.0217(3) Uani d . 1 1
C C133 -0.26539(15) 0.72957(7) 0.07000(10) 0.0254(3) Uani d . 1 1
H H133 -0.3160 0.7533 0.0226 0.030 Uiso calc R 1 1
C C134 -0.32990(15) 0.72173(7) 0.15240(10) 0.0255(3) Uani d . 1 1
H H134 -0.4243 0.7405 0.1613 0.031 Uiso calc R 1 1
C C135 -0.25708(15) 0.68674(7) 0.22111(10) 0.0239(3) Uani d . 1 1
H H135 -0.3026 0.6810 0.2766 0.029 Uiso calc R 1 1
C C136 -0.11717(15) 0.65982(6) 0.20948(9) 0.0206(3) Uani d . 1 1
H H136 -0.0672 0.6362 0.2572 0.025 Uiso calc R 1 1
C C138 -0.12357(19) 0.73863(8) -0.09510(11) 0.0328(3) Uani d . 1 1
H H13A -0.2179 0.7168 -0.1124 0.049 Uiso calc R 1 1
H H13B -0.0586 0.7374 -0.1457 0.049 Uiso calc R 1 1
H H13C -0.1434 0.7837 -0.0793 0.049 Uiso calc R 1 1
C C137 0.20050(14) 0.62411(6) 0.16870(9) 0.0186(2) Uani d . 1 1
O O21 0.09282(10) 0.59246(4) 0.47465(6) 0.01993(19) Uani d . 1 1
O O231 0.36612(11) 0.48270(5) 0.33124(6) 0.0247(2) Uani d . 1 1
O O24 0.29544(12) 0.43766(5) 0.60396(7) 0.0275(2) Uani d . 1 1
O O232 0.55100(11) 0.32563(5) 0.55228(6) 0.0227(2) Uani d . 1 1
N N23 0.43100(12) 0.41546(5) 0.44957(7) 0.0184(2) Uani d . 1 1
H H23 0.4136 0.4076 0.5062 0.022 Uiso d R 1 1
C C22 0.18795(14) 0.55393(6) 0.43330(9) 0.0184(2) Uani d . 1 1
H H22 0.2064 0.5638 0.3725 0.022 Uiso calc R 1 1
C C28A 0.06638(14) 0.57942(6) 0.56290(9) 0.0183(2) Uani d . 1 1
C C23 0.25952(14) 0.50227(6) 0.47128(8) 0.0176(2) Uani d . 1 1
C C24A 0.13439(14) 0.52780(6) 0.60930(9) 0.0194(3) Uani d . 1 1
C C24 0.23671(14) 0.48460(6) 0.56433(9) 0.0193(3) Uani d . 1 1
C C25 0.10273(16) 0.51836(7) 0.69948(10) 0.0255(3) Uani d . 1 1
H H25 0.1484 0.4837 0.7328 0.031 Uiso calc R 1 1
C C26 0.00585(17) 0.55905(8) 0.73998(10) 0.0297(3) Uani d . 1 1
H H26 -0.0147 0.5524 0.8013 0.036 Uiso calc R 1 1
C C27 -0.06260(16) 0.61012(7) 0.69144(10) 0.0268(3) Uani d . 1 1
H H27 -0.1301 0.6377 0.7198 0.032 Uiso calc R 1 1
C C28 -0.03276(15) 0.62065(6) 0.60302(10) 0.0220(3) Uani d . 1 1
H H28 -0.0788 0.6554 0.5699 0.026 Uiso calc R 1 1
C C231 0.53231(14) 0.37398(6) 0.40980(9) 0.0179(2) Uani d . 1 1
C C232 0.59772(14) 0.32550(6) 0.46620(9) 0.0184(2) Uani d . 1 1
C C233 0.70050(14) 0.28289(6) 0.43362(9) 0.0209(3) Uani d . 1 1
H H233 0.7449 0.2505 0.4719 0.025 Uiso calc R 1 1
C C234 0.73838(15) 0.28778(6) 0.34444(10) 0.0220(3) Uani d . 1 1
H H234 0.8085 0.2585 0.3219 0.026 Uiso calc R 1 1
C C235 0.67471(15) 0.33496(7) 0.28847(9) 0.0216(3) Uani d . 1 1
H H235 0.7012 0.3379 0.2277 0.026 Uiso calc R 1 1
C C236 0.57197(15) 0.37824(6) 0.32078(9) 0.0205(3) Uani d . 1 1
H H236 0.5289 0.4107 0.2821 0.025 Uiso calc R 1 1
C C238 0.61362(17) 0.27814(7) 0.61341(10) 0.0271(3) Uani d . 1 1
H H23A 0.5901 0.2348 0.5899 0.041 Uiso calc R 1 1
H H23B 0.5716 0.2834 0.6723 0.041 Uiso calc R 1 1
H H23C 0.7221 0.2837 0.6200 0.041 Uiso calc R 1 1
C C237 0.35733(14) 0.46628(6) 0.41011(9) 0.0182(2) Uani d . 1 1

loop_
_atom_site_aniso_label
_atom_site_aniso_U_11
_atom_site_aniso_U_22
_atom_site_aniso_U_33
_atom_site_aniso_U_12
_atom_site_aniso_U_13
_atom_site_aniso_U_23
O11 0.0206(4) 0.0231(4) 0.0156(4) 0.0013(4) 0.0013(3) 0.0019(3)
O131 0.0256(5) 0.0301(5) 0.0158(5) 0.0054(4) 0.0021(4) 0.0038(4)
O14 0.0262(5) 0.0260(5) 0.0171(5) 0.0049(4) -0.0008(4) 0.0025(4)
O132 0.0257(5) 0.0373(6) 0.0221(5) 0.0013(4) -0.0007(4) 0.0114(4)
N13 0.0207(5) 0.0220(5) 0.0151(5) 0.0003(4) 0.0006(4) 0.0000(4)
C14A 0.0225(6) 0.0158(6) 0.0173(6) -0.0018(5) 0.0012(5) 0.0001(4)
C18A 0.0230(6) 0.0170(5) 0.0154(6) -0.0029(5) 0.0014(5) -0.0004(4)
C12 0.0205(6) 0.0187(6) 0.0180(6) -0.0011(5) 0.0030(5) 0.0010(5)
C13 0.0213(6) 0.0160(5) 0.0169(6) -0.0006(5) 0.0011(5) 0.0004(4)
C14 0.0238(6) 0.0153(5) 0.0164(6) -0.0001(5) 0.0005(5) 0.0008(4)
C15 0.0265(7) 0.0215(6) 0.0172(6) 0.0006(5) 0.0016(5) 0.0012(5)
C16 0.0280(7) 0.0263(7) 0.0179(6) -0.0012(5) 0.0041(5) -0.0011(5)
C17 0.0223(6) 0.0268(7) 0.0240(7) -0.0002(5) 0.0042(5) -0.0024(5)
C18 0.0211(6) 0.0235(6) 0.0204(6) -0.0001(5) -0.0003(5) -0.0007(5)
C131 0.0185(6) 0.0164(5) 0.0211(6) -0.0018(5) -0.0013(5) -0.0008(5)
C132 0.0226(6) 0.0205(6) 0.0217(7) -0.0042(5) -0.0008(5) 0.0024(5)
C133 0.0230(6) 0.0207(6) 0.0315(8) -0.0006(5) -0.0061(5) 0.0027(5)
C134 0.0197(6) 0.0234(6) 0.0329(8) 0.0004(5) -0.0020(5) -0.0050(6)
C135 0.0216(6) 0.0258(7) 0.0243(7) -0.0019(5) 0.0011(5) -0.0059(5)
C136 0.0212(6) 0.0207(6) 0.0195(6) -0.0017(5) -0.0020(5) -0.0017(5)
C138 0.0379(8) 0.0360(8) 0.0235(7) -0.0007(7) -0.0066(6) 0.0097(6)
C137 0.0221(6) 0.0154(5) 0.0182(6) -0.0004(5) 0.0011(5) 0.0028(4)
O21 0.0228(4) 0.0188(4) 0.0182(5) 0.0031(4) 0.0015(3) 0.0008(3)
O231 0.0322(5) 0.0245(5) 0.0182(5) 0.0064(4) 0.0072(4) 0.0049(4)
O24 0.0323(5) 0.0307(5) 0.0201(5) 0.0122(4) 0.0057(4) 0.0081(4)
O232 0.0270(5) 0.0232(5) 0.0179(5) 0.0053(4) 0.0018(4) 0.0036(4)
N23 0.0195(5) 0.0209(5) 0.0150(5) 0.0025(4) 0.0021(4) 0.0012(4)
C22 0.0199(6) 0.0186(6) 0.0169(6) -0.0004(5) 0.0022(5) -0.0007(5)
C28A 0.0170(6) 0.0192(6) 0.0189(6) -0.0037(5) 0.0018(4) -0.0008(5)
C23 0.0173(6) 0.0191(6) 0.0164(6) -0.0007(5) 0.0011(4) 0.0004(5)
C24A 0.0172(6) 0.0215(6) 0.0196(6) -0.0010(5) 0.0023(5) 0.0002(5)
C24 0.0179(6) 0.0220(6) 0.0181(6) -0.0002(5) 0.0007(5) 0.0017(5)
C25 0.0255(7) 0.0297(7) 0.0218(7) 0.0030(6) 0.0059(5) 0.0043(5)
C26 0.0307(7) 0.0364(8) 0.0230(7) 0.0031(6) 0.0108(6) 0.0023(6)
C27 0.0231(6) 0.0284(7) 0.0299(8) 0.0015(6) 0.0082(6) -0.0038(6)
C28 0.0194(6) 0.0199(6) 0.0266(7) 0.0001(5) 0.0017(5) -0.0013(5)
C231 0.0168(5) 0.0181(6) 0.0186(6) -0.0004(5) -0.0002(4) -0.0019(5)
C232 0.0184(6) 0.0189(6) 0.0179(6) -0.0022(5) -0.0005(5) -0.0007(5)
C233 0.0202(6) 0.0174(6) 0.0248(7) 0.0010(5) -0.0014(5) -0.0006(5)
C234 0.0196(6) 0.0199(6) 0.0267(7) 0.0000(5) 0.0021(5) -0.0049(5)
C235 0.0218(6) 0.0241(6) 0.0192(6) -0.0004(5) 0.0027(5) -0.0035(5)
C236 0.0223(6) 0.0209(6) 0.0182(6) -0.0002(5) 0.0001(5) -0.0007(5)
C238 0.0353(8) 0.0253(7) 0.0202(7) 0.0067(6) -0.0016(6) 0.0038(5)
C237 0.0185(6) 0.0191(6) 0.0172(6) -0.0011(5) 0.0014(4) 0.0003(5)

loop_
_atom_type_symbol
_atom_type_description
_atom_type_scat_dispersion_real
_atom_type_scat_dispersion_imag
_atom_type_scat_source
C C 0.0033 0.0016 'International Tables Vol C Tables 4.2.6.8 and 6.1.1.4'
H H 0.0000 0.0000 'International Tables Vol C Tables 4.2.6.8 and 6.1.1.4'
N N 0.0061 0.0033 'International Tables Vol C Tables 4.2.6.8 and 6.1.1.4'
O O 0.0106 0.0060 'International Tables Vol C Tables 4.2.6.8 and 6.1.1.4'

loop_
_geom_angle_atom_site_label_1
_geom_angle_atom_site_label_2
_geom_angle_atom_site_label_3
_geom_angle
C12 O11 C18A 118.50(10)
C132 O132 C138 117.87(12)
C137 N13 C131 126.25(11)
C137 N13 H13 116.9
C131 N13 H13 116.9
C18A C14A C15 118.30(12)
C18A C14A C14 120.56(12)
C15 C14A C14 121.13(12)
O11 C18A C18 116.53(11)
O11 C18A C14A 121.54(12)
C18 C18A C14A 121.92(12)
O11 C12 C13 125.23(12)
O11 C12 H12 117.4
C13 C12 H12 117.4
C12 C13 C14 119.69(12)
C12 C13 C137 115.89(12)
C14 C13 C137 124.42(11)
O14 C14 C13 124.51(12)
O14 C14 C14A 121.10(12)
C13 C14 C14A 114.39(11)
C16 C15 C14A 120.62(12)
C16 C15 H15 119.7
C14A C15 H15 119.7
C15 C16 C17 119.64(13)
C15 C16 H16 120.2
C17 C16 H16 120.2
C18 C17 C16 121.04(13)
C18 C17 H17 119.5
C16 C17 H17 119.5
C17 C18 C18A 118.48(13)
C17 C18 H18 120.8
C18A C18 H18 120.8
C136 C131 N13 124.83(12)
C136 C131 C132 119.36(12)
N13 C131 C132 115.78(12)
O132 C132 C133 125.38(12)
O132 C132 C131 114.18(12)
C133 C132 C131 120.45(13)
C132 C133 C134 119.50(13)
C132 C133 H133 120.3
C134 C133 H133 120.3
C135 C134 C133 120.33(13)
C135 C134 H134 119.8
C133 C134 H134 119.8
C134 C135 C136 120.42(13)
C134 C135 H135 119.8
C136 C135 H135 119.8
C131 C136 C135 119.94(13)
C131 C136 H136 120.0
C135 C136 H136 120.0
O132 C138 H13A 109.5
O132 C138 H13B 109.5
H13A C138 H13B 109.5
O132 C138 H13C 109.5
H13A C138 H13C 109.5
H13B C138 H13C 109.5
O131 C137 N13 124.05(12)
O131 C137 C13 121.33(12)
N13 C137 C13 114.63(11)
C22 O21 C28A 118.19(10)
C232 O232 C238 117.41(11)
C237 N23 C231 127.02(11)
C237 N23 H23 116.5
C231 N23 H23 116.5
O21 C22 C23 125.23(12)
O21 C22 H22 117.4
C23 C22 H22 117.4
O21 C28A C24A 121.80(11)
O21 C28A C28 116.18(12)
C24A C28A C28 122.02(12)
C22 C23 C24 120.19(12)
C22 C23 C237 114.85(11)
C24 C23 C237 124.94(11)
C28A C24A C25 118.16(12)
C28A C24A C24 120.54(12)
C25 C24A C24 121.29(12)
O24 C24 C23 124.59(12)
O24 C24 C24A 121.36(12)
C23 C24 C24A 114.04(11)
C26 C25 C24A 120.32(13)
C26 C25 H25 119.8
C24A C25 H25 119.8
C25 C26 C27 120.38(14)
C25 C26 H26 119.8
C27 C26 H26 119.8
C28 C27 C26 120.44(13)
C28 C27 H27 119.8
C26 C27 H27 119.8
C27 C28 C28A 118.67(13)
C27 C28 H28 120.7
C28A C28 H28 120.7
C236 C231 N23 124.76(12)
C236 C231 C232 119.13(12)
N23 C231 C232 116.11(11)
O232 C232 C233 125.22(12)
O232 C232 C231 114.35(11)
C233 C232 C231 120.43(12)
C232 C233 C234 119.61(12)
C232 C233 H233 120.2
C234 C233 H233 120.2
C235 C234 C233 120.48(12)
C235 C234 H234 119.8
C233 C234 H234 119.8
C234 C235 C236 120.30(13)
C234 C235 H235 119.8
C236 C235 H235 119.8
C235 C236 C231 120.05(12)
C235 C236 H236 120.0
C231 C236 H236 120.0
O232 C238 H23A 109.5
O232 C238 H23B 109.5
H23A C238 H23B 109.5
O232 C238 H23C 109.5
H23A C238 H23C 109.5
H23B C238 H23C 109.5
O231 C237 N23 124.66(12)
O231 C237 C23 121.07(12)
N23 C237 C23 114.27(11)

loop_
_geom_bond_atom_site_label_1
_geom_bond_atom_site_label_2
_geom_bond_distance
O11 C12 1.3392(16)
O11 C18A 1.3734(15)
O131 C137 1.2271(16)
O14 C14 1.2431(16)
O132 C132 1.3663(17)
O132 C138 1.4276(17)
N13 C137 1.3611(16)
N13 C131 1.4106(17)
N13 H13 0.88
C14A C18A 1.3919(18)
C14A C15 1.4041(18)
C14A C14 1.4662(18)
C18A C18 1.3917(19)
C12 C13 1.3573(18)
C12 H12 0.9500
C13 C14 1.4583(18)
C13 C137 1.4960(18)
C15 C16 1.3785(19)
C15 H15 0.9500
C16 C17 1.400(2)
C16 H16 0.9500
C17 C18 1.3805(19)
C17 H17 0.9500
C18 H18 0.9500
C131 C136 1.3878(18)
C131 C132 1.4112(18)
C132 C133 1.385(2)
C133 C134 1.396(2)
C133 H133 0.9500
C134 C135 1.382(2)
C134 H134 0.9500
C135 C136 1.3955(19)
C135 H135 0.9500
C136 H136 0.9500
C138 H13A 0.9800
C138 H13B 0.9800
C138 H13C 0.9800
O21 C22 1.3443(15)
O21 C28A 1.3735(15)
O231 C237 1.2270(16)
O24 C24 1.2361(16)
O232 C232 1.3704(16)
O232 C238 1.4288(16)
N23 C237 1.3555(16)
N23 C231 1.4070(16)
N23 H23 0.88
C22 C23 1.3518(18)
C22 H22 0.9500
C28A C24A 1.3909(18)
C28A C28 1.3933(18)
C23 C24 1.4565(18)
C23 C237 1.5001(18)
C24A C25 1.4002(18)
C24A C24 1.4715(18)
C25 C26 1.376(2)
C25 H25 0.9500
C26 C27 1.399(2)
C26 H26 0.9500
C27 C28 1.374(2)
C27 H27 0.9500
C28 H28 0.9500
C231 C236 1.3936(18)
C231 C232 1.4109(18)
C232 C233 1.3850(18)
C233 C234 1.3919(19)
C233 H233 0.9500
C234 C235 1.3823(19)
C234 H234 0.9500
C235 C236 1.3920(18)
C235 H235 0.9500
C236 H236 0.9500
C238 H23A 0.9800
C238 H23B 0.9800
C238 H23C 0.9800

loop_
_geom_hbond_atom_site_label_D
_geom_hbond_atom_site_label_H
_geom_hbond_atom_site_label_A
_geom_hbond_distance_DH
_geom_hbond_distance_HA
_geom_hbond_distance_DA
_geom_hbond_angle_DHA
_geom_hbond_publ_flag
N13 H13 O14 0.88 1.98 2.6954(15) 138 y
N13 H13 O132 0.88 2.24 2.5845(15) 103 y
N23 H23 O24 0.88 1.95 2.7020(15) 142 y
N23 H23 O232 0.88 2.18 2.5952(15) 108 y
C12 H12 O131 0.95 2.36 2.7374(17) 103 y
C12 H12 O231 0.95 2.38 3.0519(16) 127 y
C22 H22 O131 0.95 2.21 3.0921(17) 154 y
C22 H22 O231 0.95 2.31 2.7074(16) 104 y
C136 H136 O131 0.95 2.34 2.8918(17) 116 y
C236 H236 O231 0.95 2.24 2.8538(17) 122 y

loop_
_geom_torsion_atom_site_label_1
_geom_torsion_atom_site_label_2
_geom_torsion_atom_site_label_3
_geom_torsion_atom_site_label_4
_geom_torsion
C12 O11 C18A C18 178.63(11)
C12 O11 C18A C14A -2.52(17)
C15 C14A C18A O11 -178.89(11)
C14 C14A C18A O11 -0.11(18)
C15 C14A C18A C18 -0.09(19)
C14 C14A C18A C18 178.68(12)
C18A O11 C12 C13 2.69(19)
O11 C12 C13 C14 -0.1(2)
O11 C12 C13 C137 179.13(11)
C12 C13 C14 O14 177.60(13)
C137 C13 C14 O14 -1.6(2)
C12 C13 C14 C14A -2.41(17)
C137 C13 C14 C14A 178.41(11)
C18A C14A C14 O14 -177.52(12)
C15 C14A C14 O14 1.22(19)
C18A C14A C14 C13 2.49(17)
C15 C14A C14 C13 -178.76(12)
C18A C14A C15 C16 0.32(19)
C14 C14A C15 C16 -178.45(12)
C14A C15 C16 C17 -0.5(2)
C15 C16 C17 C18 0.5(2)
C16 C17 C18 C18A -0.3(2)
O11 C18A C18 C17 178.94(12)
C14A C18A C18 C17 0.1(2)
C137 N13 C131 C136 -24.5(2)
C137 N13 C131 C132 157.55(12)
C138 O132 C132 C133 -2.7(2)
C138 O132 C132 C131 177.35(12)
C136 C131 C132 O132 -179.41(12)
N13 C131 C132 O132 -1.30(17)
C136 C131 C132 C133 0.67(19)
N13 C131 C132 C133 178.78(12)
O132 C132 C133 C134 179.82(13)
C131 C132 C133 C134 -0.3(2)
C132 C133 C134 C135 -0.6(2)
C133 C134 C135 C136 1.1(2)
N13 C131 C136 C135 -178.11(12)
C132 C131 C136 C135 -0.18(19)
C134 C135 C136 C131 -0.7(2)
C131 N13 C137 O131 5.6(2)
C131 N13 C137 C13 -174.15(11)
C12 C13 C137 O131 8.53(18)
C14 C13 C137 O131 -172.26(12)
C12 C13 C137 N13 -171.73(11)
C14 C13 C137 N13 7.48(18)
C28A O21 C22 C23 0.84(18)
C22 O21 C28A C24A -0.34(17)
C22 O21 C28A C28 179.90(11)
O21 C22 C23 C24 -0.2(2)
O21 C22 C23 C237 178.72(11)
O21 C28A C24A C25 179.23(12)
C28 C28A C24A C25 -1.03(19)
O21 C28A C24A C24 -0.73(19)
C28 C28A C24A C24 179.02(12)
C22 C23 C24 O24 178.77(13)
C237 C23 C24 O24 0.0(2)
C22 C23 C24 C24A -0.81(17)
C237 C23 C24 C24A -179.63(12)
C28A C24A C24 O24 -178.34(13)
C25 C24A C24 O24 1.7(2)
C28A C24A C24 C23 1.25(18)
C25 C24A C24 C23 -178.70(12)
C28A C24A C25 C26 0.5(2)
C24 C24A C25 C26 -179.50(14)
C24A C25 C26 C27 0.3(2)
C25 C26 C27 C28 -0.7(2)
C26 C27 C28 C28A 0.2(2)
O21 C28A C28 C27 -179.57(12)
C24A C28A C28 C27 0.7(2)
C237 N23 C231 C236 -1.1(2)
C237 N23 C231 C232 178.25(12)
C238 O232 C232 C233 0.19(19)
C238 O232 C232 C231 -179.49(11)
C236 C231 C232 O232 179.99(11)
N23 C231 C232 O232 0.64(16)
C236 C231 C232 C233 0.29(19)
N23 C231 C232 C233 -179.06(11)
O232 C232 C233 C234 179.85(12)
C231 C232 C233 C234 -0.48(19)
C232 C233 C234 C235 0.3(2)
C233 C234 C235 C236 0.1(2)
C234 C235 C236 C231 -0.3(2)
N23 C231 C236 C235 179.38(12)
C232 C231 C236 C235 0.09(19)
C231 N23 C237 O231 2.0(2)
C231 N23 C237 C23 -178.52(11)
C22 C23 C237 O231 -1.85(18)
C24 C23 C237 O231 177.02(12)
C22 C23 C237 N23 178.61(11)
C24 C23 C237 N23 -2.52(18)
